data_1558796
loop_
_publ_author_name
'Badr, Ahmed M. A.'
'Barakat, Assem'
'Albering, J\"org H.'
'Sharaf, Mona M.'
'Ul-Haq, Zaheer'
'Soliman, Saied M.'

_publ_section_title
;
 Structure, Antimicrobial Activity, Hirshfeld Analysis, and Docking
 Studies of Three Silver(I) Complexes-Based Pyridine Ligands
;
_journal_issue 14
_journal_name_full 'Applied Sciences'
_journal_page_first 4853
_journal_paper_doi 10.3390/app10144853
_journal_volume 10
_journal_year 2020
_chemical_formula_moiety 'C10 H10 Ag N3 O5'
_chemical_formula_sum 'C10 H10 Ag N3 O5'
_chemical_formula_weight 360.08
_space_group_IT_number 2
_space_group_name_Hall '-P 1'
_space_group_name_H-M_alt 'P -1'
_symmetry_cell_setting triclinic
_symmetry_space_group_name_Hall '-P 1'
_symmetry_space_group_name_H-M 'P -1'
_atom_sites_solution_hydrogens geom
_atom_sites_solution_primary direct
_atom_sites_solution_secondary difmap
_audit_creation_method SHELXL-97
_audit_update_record
;
2012-06-16 # Formatted by publCIF
;
_cell_angle_alpha 70.3640(10)
_cell_angle_beta 76.3080(10)
_cell_angle_gamma 61.1280(10)
_cell_formula_units_Z 2
_cell_length_a 8.1664(4)
_cell_length_b 8.4103(4)
_cell_length_c 10.4848(5)
_cell_measurement_reflns_used 9934
_cell_measurement_temperature 100(2)
_cell_measurement_theta_max 36.7425
_cell_measurement_theta_min 2.86
_cell_volume 591.51(5)
_computing_cell_refinement 'Bruker APEX2'
_computing_data_collection 'Bruker APEX2'
_computing_data_reduction 'Bruker SAINT'
_computing_molecular_graphics 'DIAMOND 3.0'
_computing_publication_material 'Bruker SHELXTL'
_computing_structure_refinement 'SHELXL (Sheldrick, 2014)'
_computing_structure_solution 'SHELXS (Sheldrick, 2014)'
_diffrn_ambient_temperature 100(2)
_diffrn_measured_fraction_theta_full 0.999
_diffrn_measured_fraction_theta_max 0.999
_diffrn_measurement_device_type 'CCD area detector'
_diffrn_measurement_method 'phi and omega scans'
_diffrn_radiation_monochromator graphite
_diffrn_radiation_source 'fine-focus sealed tube'
_diffrn_radiation_type MoK\a
_diffrn_radiation_wavelength 0.71073
_diffrn_reflns_av_R_equivalents 0.0338
_diffrn_reflns_av_sigmaI/netI 0.0258
_diffrn_reflns_limit_h_max 10
_diffrn_reflns_limit_h_min -11
_diffrn_reflns_limit_k_max 11
_diffrn_reflns_limit_k_min -11
_diffrn_reflns_limit_l_max 14
_diffrn_reflns_limit_l_min -14
_diffrn_reflns_number 13193
_diffrn_reflns_theta_full 30.00
_diffrn_reflns_theta_max 30.00
_diffrn_reflns_theta_min 2.07
_exptl_absorpt_coefficient_mu 1.725
_exptl_absorpt_correction_T_max 0.7856
_exptl_absorpt_correction_T_min 0.4412
_exptl_absorpt_correction_type multi-scan
_exptl_absorpt_process_details 'SADABS (Sheldrick, 2008)'
_exptl_crystal_colour colourless
_exptl_crystal_density_diffrn 2.022
_exptl_crystal_density_method 'not measured'
_exptl_crystal_description plate
_exptl_crystal_F_000 356
_exptl_crystal_size_max 0.57
_exptl_crystal_size_mid 0.33
_exptl_crystal_size_min 0.15
_refine_diff_density_max 1.497
_refine_diff_density_min -1.529
_refine_diff_density_rms 0.135
_refine_ls_extinction_coef 0.005(2)
_refine_ls_extinction_expression Fc^*^=kFc[1+0.001xFc^2^\l^3^/sin(2\q)]^-1/4^
_refine_ls_extinction_method SHELXL
_refine_ls_goodness_of_fit_ref 1.094
_refine_ls_hydrogen_treatment mixed
_refine_ls_matrix_type full
_refine_ls_number_parameters 181
_refine_ls_number_reflns 3458
_refine_ls_number_restraints 2
_refine_ls_restrained_S_all 3.986
_refine_ls_R_factor_all 0.0251
_refine_ls_R_factor_gt 0.0246
_refine_ls_shift/su_max 0.000
_refine_ls_shift/su_mean 0.000
_refine_ls_structure_factor_coef Fsqd
_refine_ls_weighting_details 'calc w=1/[\s^2^(Fo^2^)+(0.0422P)^2^+0.3008P] where P=(Fo^2^+2Fc^2^)/3'
_refine_ls_weighting_scheme calc
_refine_ls_wR_factor_gt 0.0663
_refine_ls_wR_factor_ref 0.0668
_reflns_number_gt 3386
_reflns_number_total 3458
_reflns_threshold_expression >2sigma(I)
_cod_data_source_file CCDC-1062880.cif
_cod_data_source_block p-1
_cod_database_code 1558796

loop_
_symmetry_equiv_pos_as_xyz
'x, y, z'
'-x, -y, -z'

loop_
_atom_site_label
_atom_site_type_symbol
_atom_site_fract_x
_atom_site_fract_y
_atom_site_fract_z
_atom_site_U_iso_or_equiv
_atom_site_adp_type
_atom_site_occupancy
_atom_site_symmetry_multiplicity
_atom_site_calc_flag
_atom_site_refinement_flags
_atom_site_disorder_assembly
_atom_site_disorder_group
Ag1 Ag 0.88083(6) 0.08023(5) 0.20050(4) 0.0155(2) Uani 1 1 d . . .
N3 N 1.0379(7) -0.1171(7) 0.3724(5) 0.0142(9) Uani 1 1 d . . .
N2 N 0.7853(7) 0.3150(7) 0.0253(5) 0.0140(9) Uani 1 1 d . . .
N1 N 0.6587(7) 0.8603(7) 0.1948(5) 0.0147(9) Uani 1 1 d . . .
O3 O 0.5701(7) 0.7764(7) 0.1931(5) 0.0193(9) Uani 1 1 d . . .
O1 O 0.7863(7) 0.8720(7) 0.1014(5) 0.0220(9) Uani 1 1 d . . .
O5 O 1.4587(7) -0.2276(7) 0.5118(5) 0.0202(9) Uani 1 1 d D . .
O4 O 0.7522(8) 0.7877(7) -0.1162(5) 0.0214(10) Uani 1 1 d D . .
O2 O 0.6257(6) 0.9352(7) 0.2905(5) 0.0186(9) Uani 1 1 d . . .
C7 C 1.3033(9) -0.2344(8) 0.4961(6) 0.0155(10) Uani 1 1 d . . .
C2 C 0.7421(8) 0.6269(8) -0.1018(6) 0.0146(10) Uani 1 1 d . . .
C6 C 1.1948(8) -0.1132(8) 0.3868(6) 0.0143(10) Uani 1 1 d . . .
H6 H 1.2335 -0.0255 0.3207 0.017 Uiso 1 1 calc R . .
C10 C 0.9828(9) -0.2426(9) 0.4660(7) 0.0175(11) Uani 1 1 d . . .
H10 H 0.8717 -0.2455 0.4560 0.021 Uiso 1 1 calc R . .
C3 C 0.6792(9) 0.6117(9) -0.2082(6) 0.0159(11) Uani 1 1 d . . .
H3 H 0.6425 0.7127 -0.2877 0.019 Uiso 1 1 calc R . .
C1 C 0.7953(8) 0.4747(8) 0.0122(6) 0.0142(10) Uani 1 1 d . . .
H1 H 0.8405 0.4840 0.0837 0.017 Uiso 1 1 calc R . .
C8 C 1.2465(9) -0.3633(9) 0.5921(6) 0.0183(11) Uani 1 1 d . . .
H8 H 1.3171 -0.4474 0.6674 0.022 Uiso 1 1 calc R . .
C4 C 0.6718(9) 0.4465(9) -0.1947(6) 0.0165(11) Uani 1 1 d . . .
H4 H 0.6310 0.4320 -0.2660 0.020 Uiso 1 1 calc RD . .
C5 C 0.7239(9) 0.3008(8) -0.0769(6) 0.0159(10) Uani 1 1 d . . .
H5 H 0.7159 0.1886 -0.0685 0.019 Uiso 1 1 calc RD . .
C9 C 1.0841(9) -0.3665(9) 0.5756(7) 0.0197(12) Uani 1 1 d . . .
H9 H 1.0431 -0.4538 0.6397 0.024 Uiso 1 1 calc R . .
H4B H 0.753(16) 0.792(17) -0.049(13) 0.04(3) Uiso 1 1 d . . .
H5B H 1.497(19) -0.169(19) 0.432(14) 0.05(3) Uiso 1 1 d . . .

loop_
_atom_site_aniso_label
_atom_site_aniso_U_11
_atom_site_aniso_U_22
_atom_site_aniso_U_33
_atom_site_aniso_U_23
_atom_site_aniso_U_13
_atom_site_aniso_U_12
Ag1 0.0198(3) 0.0126(3) 0.0154(3) -0.00085(19) -0.00434(18) -0.0088(2)
N3 0.018(2) 0.011(2) 0.015(2) -0.0036(17) -0.0017(17) -0.0074(18)
N2 0.016(2) 0.012(2) 0.016(2) -0.0026(17) -0.0020(17) -0.0082(18)
N1 0.018(2) 0.011(2) 0.017(2) -0.0034(17) -0.0032(18) -0.0078(18)
O3 0.023(2) 0.017(2) 0.025(2) -0.0056(17) -0.0022(18) -0.0145(18)
O1 0.027(2) 0.028(2) 0.022(2) -0.0108(19) 0.0049(18) -0.020(2)
O5 0.022(2) 0.025(2) 0.017(2) -0.0025(18) -0.0050(17) -0.0139(19)
O4 0.039(3) 0.016(2) 0.016(2) -0.0008(17) -0.0048(19) -0.019(2)
O2 0.022(2) 0.021(2) 0.019(2) -0.0091(18) -0.0009(18) -0.013(2)
C7 0.018(3) 0.015(2) 0.015(2) -0.006(2) -0.001(2) -0.008(2)
C2 0.019(3) 0.013(2) 0.014(2) -0.0035(19) -0.001(2) -0.009(2)
C6 0.018(2) 0.011(2) 0.014(2) -0.0034(19) -0.0016(19) -0.007(2)
C10 0.020(3) 0.014(2) 0.020(3) -0.003(2) -0.001(2) -0.010(2)
C3 0.019(3) 0.014(2) 0.015(2) -0.003(2) -0.003(2) -0.008(2)
C1 0.018(2) 0.014(2) 0.014(2) -0.0037(19) -0.0016(19) -0.010(2)
C8 0.021(3) 0.015(3) 0.015(3) -0.001(2) -0.003(2) -0.007(2)
C4 0.019(3) 0.016(3) 0.018(3) -0.006(2) -0.004(2) -0.008(2)
C5 0.018(3) 0.015(2) 0.019(3) -0.005(2) -0.003(2) -0.009(2)
C9 0.023(3) 0.015(3) 0.020(3) -0.001(2) 0.000(2) -0.010(2)

loop_
_atom_type_symbol
_atom_type_description
_atom_type_scat_dispersion_real
_atom_type_scat_dispersion_imag
_atom_type_scat_source
C C 0.0033 0.0016 'International Tables Vol C Tables 4.2.6.8 and 6.1.1.4'
H H 0.0000 0.0000 'International Tables Vol C Tables 4.2.6.8 and 6.1.1.4'
N N 0.0061 0.0033 'International Tables Vol C Tables 4.2.6.8 and 6.1.1.4'
O O 0.0106 0.0060 'International Tables Vol C Tables 4.2.6.8 and 6.1.1.4'
Ag Ag -0.8971 1.1015 'International Tables Vol C Tables 4.2.6.8 and 6.1.1.4'

loop_
_geom_angle_atom_site_label_1
_geom_angle_atom_site_label_2
_geom_angle_atom_site_label_3
_geom_angle
_geom_angle_site_symmetry_1
_geom_angle_site_symmetry_3
_geom_angle_publ_flag
N2 Ag1 N3 161.3(2) . . ?
C6 N3 C10 119.1(5) . . ?
C6 N3 Ag1 118.5(4) . . ?
C10 N3 Ag1 122.4(4) . . ?
C1 N2 C5 118.6(5) . . ?
C1 N2 Ag1 120.8(4) . . ?
C5 N2 Ag1 120.5(4) . . ?
O3 N1 O1 120.7(5) . . ?
O3 N1 O2 121.0(5) . . ?
O1 N1 O2 118.2(5) . . ?
C7 O5 H5B 108(9) . . ?
C2 O4 H4B 107(10) . . ?
O5 C7 C8 119.3(6) . . ?
O5 C7 C6 122.0(6) . . ?
C8 C7 C6 118.7(6) . . ?
O4 C2 C1 123.2(5) . . ?
O4 C2 C3 118.2(5) . . ?
C1 C2 C3 118.7(5) . . ?
N3 C6 C7 122.1(5) . . ?
N3 C6 H6 119.0 . . ?
C7 C6 H6 119.0 . . ?
N3 C10 C9 121.6(6) . . ?
N3 C10 H10 119.2 . . ?
C9 C10 H10 119.2 . . ?
C4 C3 C2 118.3(6) . . ?
C4 C3 H3 120.9 . . ?
C2 C3 H3 120.9 . . ?
N2 C1 C2 122.6(5) . . ?
N2 C1 H1 118.7 . . ?
C2 C1 H1 118.7 . . ?
C9 C8 C7 118.6(6) . . ?
C9 C8 H8 120.7 . . ?
C7 C8 H8 120.7 . . ?
C3 C4 C5 120.2(6) . . ?
C3 C4 H4 119.9 . . ?
C5 C4 H4 119.9 . . ?
N2 C5 C4 121.6(6) . . ?
N2 C5 H5 119.2 . . ?
C4 C5 H5 119.2 . . ?
C10 C9 C8 119.9(6) . . ?
C10 C9 H9 120.1 . . ?
C8 C9 H9 120.1 . . ?

loop_
_geom_bond_atom_site_label_1
_geom_bond_atom_site_label_2
_geom_bond_distance
_geom_bond_site_symmetry_2
_geom_bond_publ_flag
Ag1 N2 2.153(5) . ?
Ag1 N3 2.162(5) . ?
N3 C6 1.342(8) . ?
N3 C10 1.354(8) . ?
N2 C1 1.344(7) . ?
N2 C5 1.346(8) . ?
N1 O3 1.237(7) . ?
N1 O1 1.267(7) . ?
N1 O2 1.269(6) . ?
O5 C7 1.347(8) . ?
O5 H5B 0.88(14) . ?
O4 C2 1.350(7) . ?
O4 H4B 0.72(12) . ?
C7 C8 1.391(9) . ?
C7 C6 1.400(8) . ?
C2 C1 1.392(8) . ?
C2 C3 1.398(8) . ?
C6 H6 0.9500 . ?
C10 C9 1.379(9) . ?
C10 H10 0.9500 . ?
C3 C4 1.379(9) . ?
C3 H3 0.9500 . ?
C1 H1 0.9500 . ?
C8 C9 1.391(9) . ?
C8 H8 0.9500 . ?
C4 C5 1.391(9) . ?
C4 H4 0.9500 . ?
C5 H5 0.9500 . ?
C9 H9 0.9500 . ?

loop_
_geom_torsion_atom_site_label_1
_geom_torsion_atom_site_label_2
_geom_torsion_atom_site_label_3
_geom_torsion_atom_site_label_4
_geom_torsion
_geom_torsion_site_symmetry_1
_geom_torsion_site_symmetry_2
_geom_torsion_site_symmetry_3
_geom_torsion_site_symmetry_4
_geom_torsion_publ_flag
N2 Ag1 N3 C6 -11.7(9) . . . . ?
N2 Ag1 N3 C10 167.7(5) . . . . ?
N3 Ag1 N2 C1 -30.6(9) . . . . ?
N3 Ag1 N2 C5 145.7(6) . . . . ?
C10 N3 C6 C7 -0.3(9) . . . . ?
Ag1 N3 C6 C7 179.1(4) . . . . ?
O5 C7 C6 N3 -178.7(5) . . . . ?
C8 C7 C6 N3 0.4(9) . . . . ?
C6 N3 C10 C9 -0.1(9) . . . . ?
Ag1 N3 C10 C9 -179.5(5) . . . . ?
O4 C2 C3 C4 178.9(6) . . . . ?
C1 C2 C3 C4 0.4(9) . . . . ?
C5 N2 C1 C2 1.0(9) . . . . ?
Ag1 N2 C1 C2 177.4(4) . . . . ?
O4 C2 C1 N2 -179.8(6) . . . . ?
C3 C2 C1 N2 -1.3(9) . . . . ?
O5 C7 C8 C9 179.0(6) . . . . ?
C6 C7 C8 C9 0.0(9) . . . . ?
C2 C3 C4 C5 0.8(9) . . . . ?
C1 N2 C5 C4 0.2(9) . . . . ?
Ag1 N2 C5 C4 -176.2(5) . . . . ?
C3 C4 C5 N2 -1.1(10) . . . . ?
N3 C10 C9 C8 0.4(10) . . . . ?
C7 C8 C9 C10 -0.3(10) . . . . ?
